data_7004269
loop_
_publ_author_name
'Liu, Na'
'Yue, Qi'
'Wang, Yan-Qin'
'Cheng, Ai-Ling'
'Gao, En-Qing'

_publ_section_title
;
 Coordination compounds of bis(5-tetrazolyl)amine with manganese(ii),
 zinc(ii) and cadmium(ii): synthesis, structure and magnetic properties
;
_journal_issue 34
_journal_name_full 'Dalton Transactions'
_journal_page_first 4621
_journal_paper_doi 10.1039/b804996c
_journal_year 2008
_chemical_formula_sum 'C12 H32 Mn7 N54 O14'
_chemical_formula_weight 1541.50
_chemical_name_systematic
;
?
;
_space_group_IT_number 165
_symmetry_cell_setting trigonal
_symmetry_space_group_name_Hall '-P 3 2"c'
_symmetry_space_group_name_H-M 'P -3 c 1'
_atom_sites_solution_hydrogens geom
_atom_sites_solution_primary direct
_atom_sites_solution_secondary difmap
_audit_creation_method SHELXL-97
_cell_angle_alpha 90.00
_cell_angle_beta 90.00
_cell_angle_gamma 120.00
_cell_formula_units_Z 2
_cell_length_a 14.289(3)
_cell_length_b 14.289(3)
_cell_length_c 13.738(4)
_cell_measurement_reflns_used 766
_cell_measurement_temperature 293(2)
_cell_measurement_theta_max 21.577
_cell_measurement_theta_min 2.851
_cell_volume 2429.2(10)
_computing_cell_refinement 'Bruker SMART'
_computing_data_collection 'Bruker SMART'
_computing_data_reduction 'Bruker SHELXTL'
_computing_molecular_graphics 'Bruker SHELXTL'
_computing_publication_material 'Bruker SHELXTL'
_computing_structure_refinement 'Bruker SHELXTL'
_computing_structure_solution 'Bruker SHELXTL'
_diffrn_ambient_temperature 293(2)
_diffrn_measured_fraction_theta_full 1.000
_diffrn_measured_fraction_theta_max 1.000
_diffrn_measurement_device_type 'CCD area detector'
_diffrn_measurement_method 'phi and omega scans'
_diffrn_radiation_monochromator graphite
_diffrn_radiation_source 'sealed tube'
_diffrn_radiation_type MoK\a
_diffrn_radiation_wavelength 0.71073
_diffrn_reflns_av_R_equivalents 0.0867
_diffrn_reflns_av_sigmaI/netI 0.0701
_diffrn_reflns_limit_h_max 18
_diffrn_reflns_limit_h_min -17
_diffrn_reflns_limit_k_max 18
_diffrn_reflns_limit_k_min -18
_diffrn_reflns_limit_l_max 11
_diffrn_reflns_limit_l_min -17
_diffrn_reflns_number 11645
_diffrn_reflns_theta_full 27.12
_diffrn_reflns_theta_max 27.12
_diffrn_reflns_theta_min 1.65
_diffrn_standards_decay_% 4.53
_exptl_absorpt_coefficient_mu 1.878
_exptl_absorpt_correction_T_max 0.7051
_exptl_absorpt_correction_T_min 0.6027
_exptl_absorpt_correction_type multi-scan
_exptl_crystal_colour colorless
_exptl_crystal_density_diffrn 2.108
_exptl_crystal_density_method 'not measured'
_exptl_crystal_description prism
_exptl_crystal_F_000 1538
_exptl_crystal_size_max 0.30
_exptl_crystal_size_mid 0.30
_exptl_crystal_size_min 0.20
_refine_diff_density_max 0.471
_refine_diff_density_min -0.382
_refine_diff_density_rms 0.067
_refine_ls_extinction_method none
_refine_ls_goodness_of_fit_ref 0.807
_refine_ls_hydrogen_treatment mixed
_refine_ls_matrix_type full
_refine_ls_number_parameters 149
_refine_ls_number_reflns 1805
_refine_ls_number_restraints 2
_refine_ls_restrained_S_all 0.808
_refine_ls_R_factor_all 0.0575
_refine_ls_R_factor_gt 0.0307
_refine_ls_shift/su_max 0.001
_refine_ls_shift/su_mean 0.000
_refine_ls_structure_factor_coef Fsqd
_refine_ls_weighting_details 'calc w=1/[\s^2^(Fo^2^)+(0.0060P)^2^+0.0000P] where P=(Fo^2^+2Fc^2^)/3'
_refine_ls_weighting_scheme calc
_refine_ls_wR_factor_gt 0.0417
_refine_ls_wR_factor_ref 0.0441
_reflns_number_gt 1151
_reflns_number_total 1805
_reflns_threshold_expression >2sigma(I)
_cod_data_source_file b804996c.txt
_cod_data_source_block 1
_cod_depositor_comments
;
The following automatic conversions were performed:
'_symmetry_cell_setting' value 'Trigonal' changed to 'trigonal' according
to '/home/saulius/struct/CIF-dictionaries/cif_core.dic' dictionary named
'cif_core.dic' version 2.4.1 from 2010-06-29.

Automatic conversion script
Id: cif_fix_enum 1527 2010-12-29 10:47:43Z saulius 
;
_cod_original_cell_volume 2429.1(11)
_cod_original_sg_symbol_H-M 'P-3c1 '
_cod_database_code 7004269

loop_
_symmetry_equiv_pos_as_xyz
'x, y, z'
'-y, x-y, z'
'-x+y, -x, z'
'y, x, -z+1/2'
'x-y, -y, -z+1/2'
'-x, -x+y, -z+1/2'
'-x, -y, -z'
'y, -x+y, -z'
'x-y, x, -z'
'-y, -x, z-1/2'
'-x+y, y, z-1/2'
'x, x-y, z-1/2'

loop_
_atom_site_label
_atom_site_type_symbol
_atom_site_fract_x
_atom_site_fract_y
_atom_site_fract_z
_atom_site_U_iso_or_equiv
_atom_site_adp_type
_atom_site_occupancy
_atom_site_symmetry_multiplicity
_atom_site_calc_flag
_atom_site_refinement_flags
_atom_site_disorder_assembly
_atom_site_disorder_group
Mn1 Mn 0.49789(3) 0.79755(3) 0.35026(3) 0.02293(12) Uani 1 1 d . . .
Mn2 Mn 1.0000 1.0000 0.5000 0.0219(2) Uani 1 6 d S . .
C1 C 0.6453(2) 0.6839(2) 0.37832(19) 0.0221(6) Uani 1 1 d . . .
C2 C 0.7570(2) 0.8791(2) 0.38827(18) 0.0228(6) Uani 1 1 d . . .
N1 N 0.55004(16) 0.67656(16) 0.36327(15) 0.0234(5) Uani 1 1 d . . .
N2 N 0.47949(17) 0.56800(17) 0.36009(15) 0.0261(6) Uani 1 1 d . . .
N3 N 0.53172(17) 0.51666(16) 0.37196(16) 0.0302(6) Uani 1 1 d . . .
N4 N 0.63829(17) 0.58741(17) 0.38340(16) 0.0301(6) Uani 1 1 d . . .
N5 N 0.74144(18) 0.77638(19) 0.38764(18) 0.0298(6) Uani 1 1 d D . .
H5N H 0.7938(14) 0.7701(17) 0.3913(17) 0.013(7) Uiso 1 1 d D . .
N9 N 0.85328(15) 0.96500(16) 0.40640(15) 0.0243(5) Uani 1 1 d . . .
N8 N 0.83651(17) 1.04977(17) 0.39431(16) 0.0294(6) Uani 1 1 d . . .
N7 N 0.73629(17) 1.01546(17) 0.37288(16) 0.0305(6) Uani 1 1 d . . .
N6 N 0.68127(16) 0.90488(16) 0.36869(15) 0.0250(6) Uani 1 1 d . . .
O1 O 0.3333 0.6667 0.3185(2) 0.0208(7) Uani 1 3 d SD . .
H1 H 0.3333 0.6667 0.2611(14) 0.031 Uiso 1 3 d SD . .
O2 O 0.51626(15) 0.82888(16) 0.19326(16) 0.0331(6) Uani 1 1 d . . .
H2WB H 0.573(2) 0.855(2) 0.182(2) 0.050 Uiso 1 1 d . . .
H2WA H 0.497(2) 0.872(2) 0.176(2) 0.050 Uiso 1 1 d . . .
O3 O 0.45891(16) 0.77140(15) 0.50796(15) 0.0346(6) Uani 1 1 d . . .
H3WB H 0.445(2) 0.712(2) 0.521(2) 0.052 Uiso 1 1 d . . .
H3WA H 0.507(2) 0.823(2) 0.540(2) 0.052 Uiso 1 1 d . . .

loop_
_atom_site_aniso_label
_atom_site_aniso_U_11
_atom_site_aniso_U_22
_atom_site_aniso_U_33
_atom_site_aniso_U_23
_atom_site_aniso_U_13
_atom_site_aniso_U_12
Mn1 0.0161(2) 0.0187(2) 0.0347(3) 0.0004(2) -0.00044(19) 0.0092(2)
Mn2 0.0151(3) 0.0151(3) 0.0355(7) 0.000 0.000 0.00755(16)
C1 0.0169(15) 0.0194(15) 0.0281(17) -0.0039(13) -0.0037(12) 0.0077(13)
C2 0.0193(15) 0.0193(15) 0.0285(17) 0.0005(13) -0.0007(12) 0.0088(13)
N1 0.0150(12) 0.0184(13) 0.0353(15) -0.0040(11) -0.0042(10) 0.0073(11)
N2 0.0192(13) 0.0200(13) 0.0375(15) -0.0011(11) -0.0022(10) 0.0086(11)
N3 0.0238(14) 0.0214(13) 0.0461(17) -0.0049(11) -0.0063(12) 0.0120(12)
N4 0.0225(13) 0.0203(13) 0.0485(16) -0.0062(12) -0.0096(12) 0.0116(12)
N5 0.0113(13) 0.0219(14) 0.0588(18) -0.0049(12) -0.0070(12) 0.0103(12)
N9 0.0157(12) 0.0151(12) 0.0393(15) 0.0022(11) -0.0021(10) 0.0057(10)
N8 0.0201(13) 0.0206(13) 0.0441(16) 0.0039(11) -0.0043(11) 0.0075(11)
N7 0.0224(14) 0.0203(13) 0.0466(17) 0.0045(11) -0.0060(11) 0.0090(12)
N6 0.0171(13) 0.0165(12) 0.0395(16) 0.0024(11) -0.0031(10) 0.0071(11)
O1 0.0187(10) 0.0187(10) 0.0250(19) 0.000 0.000 0.0093(5)
O2 0.0264(12) 0.0341(13) 0.0412(14) 0.0057(10) 0.0032(11) 0.0170(11)
O3 0.0368(13) 0.0239(12) 0.0384(14) -0.0033(11) -0.0035(10) 0.0115(11)

loop_
_atom_type_symbol
_atom_type_description
_atom_type_scat_dispersion_real
_atom_type_scat_dispersion_imag
_atom_type_scat_source
C C 0.0033 0.0016 'International Tables Vol C Tables 4.2.6.8 and 6.1.1.4'
H H 0.0000 0.0000 'International Tables Vol C Tables 4.2.6.8 and 6.1.1.4'
N N 0.0061 0.0033 'International Tables Vol C Tables 4.2.6.8 and 6.1.1.4'
O O 0.0106 0.0060 'International Tables Vol C Tables 4.2.6.8 and 6.1.1.4'
Mn Mn 0.3368 0.7283 'International Tables Vol C Tables 4.2.6.8 and 6.1.1.4'

loop_
_geom_angle_atom_site_label_1
_geom_angle_atom_site_label_2
_geom_angle_atom_site_label_3
_geom_angle
_geom_angle_site_symmetry_1
_geom_angle_site_symmetry_3
_geom_angle_publ_flag
O2 Mn1 O1 86.93(9) . . ?
O2 Mn1 N1 100.78(8) . . ?
O1 Mn1 N1 89.20(5) . . ?
O2 Mn1 O3 171.25(8) . . ?
O1 Mn1 O3 88.78(9) . . ?
N1 Mn1 O3 86.78(8) . . ?
O2 Mn1 N2 87.82(8) . 2_665 ?
O1 Mn1 N2 88.34(5) . 2_665 ?
N1 Mn1 N2 170.92(7) . 2_665 ?
O3 Mn1 N2 84.43(7) . 2_665 ?
O2 Mn1 N6 89.54(7) . . ?
O1 Mn1 N6 165.99(6) . . ?
N1 Mn1 N6 78.14(7) . . ?
O3 Mn1 N6 96.39(7) . . ?
N2 Mn1 N6 105.08(7) 2_665 . ?
N9 Mn2 N9 88.42(7) 7_776 2_765 ?
N9 Mn2 N9 180.0 7_776 . ?
N9 Mn2 N9 91.58(7) 2_765 . ?
N9 Mn2 N9 88.42(7) 7_776 3_675 ?
N9 Mn2 N9 91.58(7) 2_765 3_675 ?
N9 Mn2 N9 91.58(7) . 3_675 ?
N9 Mn2 N9 91.58(7) 7_776 9_656 ?
N9 Mn2 N9 88.42(7) 2_765 9_656 ?
N9 Mn2 N9 88.42(7) . 9_656 ?
N9 Mn2 N9 180.0 3_675 9_656 ?
N9 Mn2 N9 91.58(7) 7_776 8_566 ?
N9 Mn2 N9 180.00(8) 2_765 8_566 ?
N9 Mn2 N9 88.42(7) . 8_566 ?
N9 Mn2 N9 88.42(7) 3_675 8_566 ?
N9 Mn2 N9 91.58(7) 9_656 8_566 ?
N1 C1 N4 112.5(2) . . ?
N1 C1 N5 126.2(2) . . ?
N4 C1 N5 121.3(2) . . ?
N9 C2 N6 112.9(2) . . ?
N9 C2 N5 121.9(2) . . ?
N6 C2 N5 125.1(2) . . ?
C1 N1 N2 103.9(2) . . ?
C1 N1 Mn1 133.27(17) . . ?
N2 N1 Mn1 122.79(15) . . ?
N3 N2 N1 109.5(2) . . ?
N3 N2 Mn1 129.16(16) . 3_565 ?
N1 N2 Mn1 121.09(15) . 3_565 ?
N2 N3 N4 110.2(2) . . ?
C1 N4 N3 104.0(2) . . ?
C1 N5 C2 126.1(2) . . ?
C1 N5 H5N 116.5(17) . . ?
C2 N5 H5N 117.4(16) . . ?
C2 N9 N8 103.78(19) . . ?
C2 N9 Mn2 135.79(17) . . ?
N8 N9 Mn2 115.11(15) . . ?
N7 N8 N9 110.2(2) . . ?
N8 N7 N6 109.6(2) . . ?
C2 N6 N7 103.5(2) . . ?
C2 N6 Mn1 130.61(17) . . ?
N7 N6 Mn1 125.51(15) . . ?
Mn1 O1 Mn1 116.16(5) 2_665 . ?
Mn1 O1 Mn1 116.16(5) 2_665 3_565 ?
Mn1 O1 Mn1 116.16(5) . 3_565 ?
Mn1 O1 H1 101.45(7) 2_665 . ?
Mn1 O1 H1 101.45(7) . . ?
Mn1 O1 H1 101.45(7) 3_565 . ?
Mn1 O2 H2WB 108(3) . . ?
Mn1 O2 H2WA 113(2) . . ?
H2WB O2 H2WA 105(3) . . ?
Mn1 O3 H3WB 108(2) . . ?
Mn1 O3 H3WA 109(2) . . ?
H3WB O3 H3WA 119(3) . . ?

loop_
_geom_bond_atom_site_label_1
_geom_bond_atom_site_label_2
_geom_bond_distance
_geom_bond_site_symmetry_2
_geom_bond_publ_flag
Mn1 O2 2.192(2) . ?
Mn1 O1 2.1952(8) . ?
Mn1 N1 2.205(2) . ?
Mn1 O3 2.222(2) . ?
Mn1 N2 2.256(2) 2_665 ?
Mn1 N6 2.294(2) . ?
Mn2 N9 2.291(2) 7_776 ?
Mn2 N9 2.291(2) 2_765 ?
Mn2 N9 2.291(2) . ?
Mn2 N9 2.291(2) 3_675 ?
Mn2 N9 2.291(2) 9_656 ?
Mn2 N9 2.291(2) 8_566 ?
C1 N1 1.329(3) . ?
C1 N4 1.333(3) . ?
C1 N5 1.354(3) . ?
C2 N9 1.331(3) . ?
C2 N6 1.334(3) . ?
C2 N5 1.370(3) . ?
N1 N2 1.364(3) . ?
N2 N3 1.292(3) . ?
N2 Mn1 2.256(2) 3_565 ?
N3 N4 1.351(3) . ?
N5 H5N 0.799(15) . ?
N9 N8 1.357(3) . ?
N8 N7 1.295(3) . ?
N7 N6 1.370(3) . ?
O1 Mn1 2.1952(8) 2_665 ?
O1 Mn1 2.1952(8) 3_565 ?
O1 H1 0.789(18) . ?
O2 H2WB 0.72(3) . ?
O2 H2WA 0.83(3) . ?
O3 H3WB 0.79(3) . ?
O3 H3WA 0.84(3) . ?

loop_
_geom_hbond_atom_site_label_D
_geom_hbond_atom_site_label_H
_geom_hbond_atom_site_label_A
_geom_hbond_distance_DH
_geom_hbond_distance_HA
_geom_hbond_distance_DA
_geom_hbond_angle_DHA
_geom_hbond_site_symmetry_A
N5 H5N N8 0.799(15) 2.126(15) 2.914(3) 169(2) 2_765
O2 H2WB N7 0.72(3) 2.14(3) 2.796(3) 153(3) 5_675
O2 H2WA N3 0.83(3) 1.97(3) 2.788(3) 174(3) 6_665
O3 H3WB O3 0.79(3) 2.22(3) 2.885(3) 141(3) 3_565
O3 H3WA N4 0.84(3) 1.90(3) 2.717(3) 165(3) 8_566

loop_
_geom_torsion_atom_site_label_1
_geom_torsion_atom_site_label_2
_geom_torsion_atom_site_label_3
_geom_torsion_atom_site_label_4
_geom_torsion
_geom_torsion_site_symmetry_1
_geom_torsion_site_symmetry_2
_geom_torsion_site_symmetry_3
_geom_torsion_site_symmetry_4
_geom_torsion_publ_flag
N4 C1 N1 N2 0.8(3) . . . . ?
N5 C1 N1 N2 -179.5(2) . . . . ?
N4 C1 N1 Mn1 178.40(17) . . . . ?
N5 C1 N1 Mn1 -1.9(4) . . . . ?
O2 Mn1 N1 C1 89.7(2) . . . . ?
O1 Mn1 N1 C1 176.4(2) . . . . ?
O3 Mn1 N1 C1 -94.8(2) . . . . ?
N2 Mn1 N1 C1 -109.3(5) 2_665 . . . ?
N6 Mn1 N1 C1 2.4(2) . . . . ?
O2 Mn1 N1 N2 -93.09(18) . . . . ?
O1 Mn1 N1 N2 -6.36(19) . . . . ?
O3 Mn1 N1 N2 82.46(18) . . . . ?
N2 Mn1 N1 N2 67.9(5) 2_665 . . . ?
N6 Mn1 N1 N2 179.68(19) . . . . ?
C1 N1 N2 N3 -0.4(3) . . . . ?
Mn1 N1 N2 N3 -178.37(16) . . . . ?
C1 N1 N2 Mn1 174.13(16) . . . 3_565 ?
Mn1 N1 N2 Mn1 -3.8(2) . . . 3_565 ?
N1 N2 N3 N4 -0.1(3) . . . . ?
Mn1 N2 N3 N4 -174.04(16) 3_565 . . . ?
N1 C1 N4 N3 -0.8(3) . . . . ?
N5 C1 N4 N3 179.4(2) . . . . ?
N2 N3 N4 C1 0.5(3) . . . . ?
N1 C1 N5 C2 3.6(5) . . . . ?
N4 C1 N5 C2 -176.7(3) . . . . ?
N9 C2 N5 C1 173.9(2) . . . . ?
N6 C2 N5 C1 -8.1(5) . . . . ?
N6 C2 N9 N8 -1.9(3) . . . . ?
N5 C2 N9 N8 176.3(2) . . . . ?
N6 C2 N9 Mn2 149.61(18) . . . . ?
N5 C2 N9 Mn2 -32.2(4) . . . . ?
N9 Mn2 N9 C2 -117(100) 7_776 . . . ?
N9 Mn2 N9 C2 66.1(3) 2_765 . . . ?
N9 Mn2 N9 C2 157.7(2) 3_675 . . . ?
N9 Mn2 N9 C2 -22.3(2) 9_656 . . . ?
N9 Mn2 N9 C2 -113.9(3) 8_566 . . . ?
N9 Mn2 N9 N8 32(100) 7_776 . . . ?
N9 Mn2 N9 N8 -144.70(14) 2_765 . . . ?
N9 Mn2 N9 N8 -53.07(19) 3_675 . . . ?
N9 Mn2 N9 N8 126.93(19) 9_656 . . . ?
N9 Mn2 N9 N8 35.30(14) 8_566 . . . ?
C2 N9 N8 N7 1.5(3) . . . . ?
Mn2 N9 N8 N7 -156.95(16) . . . . ?
N9 N8 N7 N6 -0.6(3) . . . . ?
N9 C2 N6 N7 1.5(3) . . . . ?
N5 C2 N6 N7 -176.6(2) . . . . ?
N9 C2 N6 Mn1 -171.48(15) . . . . ?
N5 C2 N6 Mn1 10.4(4) . . . . ?
N8 N7 N6 C2 -0.5(3) . . . . ?
N8 N7 N6 Mn1 172.97(16) . . . . ?
O2 Mn1 N6 C2 -107.6(2) . . . . ?
O1 Mn1 N6 C2 -32.3(5) . . . . ?
N1 Mn1 N6 C2 -6.5(2) . . . . ?
O3 Mn1 N6 C2 78.9(2) . . . . ?
N2 Mn1 N6 C2 164.8(2) 2_665 . . . ?
O2 Mn1 N6 N7 80.76(19) . . . . ?
O1 Mn1 N6 N7 156.1(3) . . . . ?
N1 Mn1 N6 N7 -178.1(2) . . . . ?
O3 Mn1 N6 N7 -92.79(19) . . . . ?
N2 Mn1 N6 N7 -6.9(2) 2_665 . . . ?
O2 Mn1 O1 Mn1 -103.05(12) . . . 2_665 ?
N1 Mn1 O1 Mn1 156.12(12) . . . 2_665 ?
O3 Mn1 O1 Mn1 69.33(12) . . . 2_665 ?
N2 Mn1 O1 Mn1 -15.14(12) 2_665 . . 2_665 ?
N6 Mn1 O1 Mn1 -178.7(3) . . . 2_665 ?
O2 Mn1 O1 Mn1 114.91(12) . . . 3_565 ?
N1 Mn1 O1 Mn1 14.08(12) . . . 3_565 ?
O3 Mn1 O1 Mn1 -72.72(12) . . . 3_565 ?
N2 Mn1 O1 Mn1 -157.18(12) 2_665 . . 3_565 ?
N6 Mn1 O1 Mn1 39.3(4) . . . 3_565 ?
